data_7153578
loop_
_publ_author_name
'Mei, Liang-Yong'
'Tang, Xiang-Ying'
'Shi, Min'

_publ_section_title
;
 Rhodium-catalyzed three-component reaction of 3-diazooxindoles with
 indoles and isatin-derived ketimines: a facile and versatile approach to
 functionalized 3,3',3''-trisindoles.
;
_journal_issue 7
_journal_name_full 'Organic &amp; biomolecular chemistry'
_journal_page_first 1149
_journal_page_last 1156
_journal_paper_doi 10.1039/c3ob42283f
_journal_volume 12
_journal_year 2014
_chemical_formula_sum 'C46 H46 N4 O5'
_chemical_formula_weight 734.87
_chemical_name_systematic
; 
 ? 
;
_space_group_IT_number 2
_symmetry_cell_setting triclinic
_symmetry_space_group_name_Hall '-P 1'
_symmetry_space_group_name_H-M 'P -1'
_atom_sites_solution_hydrogens geom
_atom_sites_solution_primary direct
_atom_sites_solution_secondary difmap
_audit_creation_method SHELXL-97
_cell_angle_alpha 97.516(3)
_cell_angle_beta 99.857(3)
_cell_angle_gamma 93.864(2)
_cell_formula_units_Z 4
_cell_length_a 8.9744(11)
_cell_length_b 18.096(2)
_cell_length_c 24.959(3)
_cell_measurement_reflns_used 4352
_cell_measurement_temperature 293(2)
_cell_measurement_theta_max 46.272
_cell_measurement_theta_min 4.625
_cell_volume 3942.5(8)
_computing_cell_refinement 'Bruker SMART'
_computing_data_collection 'Bruker SMART'
_computing_data_reduction 'Bruker SHELXTL'
_computing_molecular_graphics 'Bruker SHELXTL'
_computing_publication_material 'Bruker SHELXTL'
_computing_structure_refinement 'SHELXL-97 (Sheldrick, 1997)'
_computing_structure_solution 'SHELXS-97 (Sheldrick, 1990)'
_diffrn_ambient_temperature 293(2)
_diffrn_measured_fraction_theta_full 0.997
_diffrn_measured_fraction_theta_max 0.997
_diffrn_measurement_device_type 'CCD area detector'
_diffrn_measurement_method 'phi and omega scans'
_diffrn_radiation_monochromator graphite
_diffrn_radiation_source 'fine-focus sealed tube'
_diffrn_radiation_type MoK\a
_diffrn_radiation_wavelength 0.71073
_diffrn_reflns_av_R_equivalents 0.0327
_diffrn_reflns_av_sigmaI/netI 0.0678
_diffrn_reflns_limit_h_max 10
_diffrn_reflns_limit_h_min -11
_diffrn_reflns_limit_k_max 22
_diffrn_reflns_limit_k_min -15
_diffrn_reflns_limit_l_max 30
_diffrn_reflns_limit_l_min -29
_diffrn_reflns_number 23940
_diffrn_reflns_theta_full 26.00
_diffrn_reflns_theta_max 26.00
_diffrn_reflns_theta_min 1.67
_exptl_absorpt_coefficient_mu 0.081
_exptl_absorpt_correction_T_max 1.00000
_exptl_absorpt_correction_T_min 0.29185
_exptl_absorpt_correction_type empirical
_exptl_absorpt_process_details sadabs
_exptl_crystal_colour colorless
_exptl_crystal_density_diffrn 1.238
_exptl_crystal_density_method 'not measured'
_exptl_crystal_description prismatic
_exptl_crystal_F_000 1560
_exptl_crystal_size_max 0.212
_exptl_crystal_size_mid 0.156
_exptl_crystal_size_min 0.129
_refine_diff_density_max 0.438
_refine_diff_density_min -0.279
_refine_diff_density_rms 0.051
_refine_ls_extinction_method none
_refine_ls_goodness_of_fit_ref 1.020
_refine_ls_hydrogen_treatment mixed
_refine_ls_matrix_type full
_refine_ls_number_parameters 1021
_refine_ls_number_reflns 15451
_refine_ls_number_restraints 38
_refine_ls_restrained_S_all 1.039
_refine_ls_R_factor_all 0.1131
_refine_ls_R_factor_gt 0.0670
_refine_ls_shift/su_max 0.023
_refine_ls_shift/su_mean 0.001
_refine_ls_structure_factor_coef Fsqd
_refine_ls_weighting_details 'calc w=1/[\s^2^(Fo^2^)+(0.1152P)^2^+0.0729P] where P=(Fo^2^+2Fc^2^)/3'
_refine_ls_weighting_scheme calc
_refine_ls_wR_factor_gt 0.1805
_refine_ls_wR_factor_ref 0.2120
_reflns_number_gt 9153
_reflns_number_total 15451
_reflns_threshold_expression >2sigma(I)
_cod_data_source_file c3ob42283f.txt
_cod_data_source_block cd213247
_cod_depositor_comments
;
The following automatic conversions were performed:

'_symmetry_cell_setting' value 'Triclinic' changed to 'triclinic'
according to
/usr/data/users/saulius/automatic-downloads/current/RSC/lib/dictionaries/cif_core.dic
dictionary named 'cif_core.dic' version 2.4.2 from 2011-04-26.

Automatic conversion script
Id: cif_fix_values 2281 2013-09-26 08:29:07Z andrius 
;
_cod_original_sg_symbol_H-M P-1
_cod_database_code 7153578

loop_
_symmetry_equiv_pos_as_xyz
'x, y, z'
'-x, -y, -z'

loop_
_atom_site_label
_atom_site_type_symbol
_atom_site_fract_x
_atom_site_fract_y
_atom_site_fract_z
_atom_site_U_iso_or_equiv
_atom_site_adp_type
_atom_site_occupancy
_atom_site_symmetry_multiplicity
_atom_site_calc_flag
_atom_site_refinement_flags
_atom_site_disorder_assembly
_atom_site_disorder_group
O1 O 0.6091(2) 0.18077(10) 0.25269(7) 0.0500(5) Uani 1 1 d . . .
O2 O 0.6384(2) 0.00922(11) 0.26421(8) 0.0578(5) Uani 1 1 d . . .
O3 O 0.3023(3) -0.05556(10) 0.18162(7) 0.0593(6) Uani 1 1 d . . .
O4 O 0.3158(2) 0.03480(10) 0.12727(7) 0.0561(5) Uani 1 1 d . . .
O5 O -0.0037(2) 0.47861(10) 0.24354(7) 0.0471(5) Uani 1 1 d . . .
O6 O -0.0173(2) 0.65437(11) 0.24435(8) 0.0546(5) Uani 1 1 d . . .
O7 O 0.3131(3) 0.70820(11) 0.33051(8) 0.0624(6) Uani 1 1 d . . .
O8 O 0.2725(2) 0.61141(10) 0.37767(7) 0.0566(5) Uani 1 1 d . . .
O10 O 0.8413(5) 0.0827(3) 0.19665(19) 0.1542(14) Uani 1 1 d U . .
H10 H 0.7907 0.0476 0.2044 0.231 Uiso 1 1 calc R . .
N1 N 0.1535(3) 0.26188(12) 0.27068(9) 0.0442(5) Uani 1 1 d . . .
N2 N 0.7067(2) 0.16095(12) 0.34018(9) 0.0440(5) Uani 1 1 d . . .
N3 N 0.4761(3) -0.05612(11) 0.30619(9) 0.0442(5) Uani 1 1 d . . .
N4 N 0.3520(3) 0.06653(12) 0.21699(8) 0.0414(5) Uani 1 1 d . . .
N5 N 0.4524(3) 0.39633(12) 0.21973(9) 0.0459(5) Uani 1 1 d . . .
N6 N -0.0935(2) 0.51169(12) 0.15923(9) 0.0439(5) Uani 1 1 d . . .
N7 N 0.1545(3) 0.72456(11) 0.20919(8) 0.0428(5) Uani 1 1 d . . .
N8 N 0.2589(3) 0.58806(12) 0.28831(8) 0.0394(5) Uani 1 1 d . . .
C1 C 0.2493(3) 0.30791(14) 0.31193(10) 0.0397(6) Uani 1 1 d . . .
C2 C 0.2461(3) 0.38366(15) 0.32935(12) 0.0507(7) Uani 1 1 d . . .
H2 H 0.1698 0.4104 0.3134 0.061 Uiso 1 1 calc R . .
C3 C 0.3588(4) 0.41751(16) 0.37079(12) 0.0582(8) Uani 1 1 d . . .
H3 H 0.3603 0.4684 0.3829 0.070 Uiso 1 1 calc R . .
C4 C 0.4717(4) 0.37709(16) 0.39525(12) 0.0584(8) Uani 1 1 d . . .
H4 H 0.5469 0.4016 0.4235 0.070 Uiso 1 1 calc R . .
C5 C 0.4747(3) 0.30187(15) 0.37862(11) 0.0458(7) Uani 1 1 d . . .
H5 H 0.5497 0.2755 0.3959 0.055 Uiso 1 1 calc R . .
C6 C 0.3634(3) 0.26550(13) 0.33541(10) 0.0386(6) Uani 1 1 d . . .
C7 C 0.3343(3) 0.19111(13) 0.30486(10) 0.0375(6) Uani 1 1 d . . .
C8 C 0.2073(3) 0.19294(14) 0.26609(11) 0.0434(6) Uani 1 1 d . . .
H8 H 0.1633 0.1525 0.2400 0.052 Uiso 1 1 calc R . .
C9 C 0.4420(3) 0.13067(13) 0.31138(10) 0.0359(6) Uani 1 1 d . . .
C10 C 0.5943(3) 0.16032(13) 0.29627(10) 0.0393(6) Uani 1 1 d . . .
C11 C 0.6500(3) 0.13815(14) 0.38510(10) 0.0427(6) Uani 1 1 d . . .
C12 C 0.4941(3) 0.11997(13) 0.37097(10) 0.0384(6) Uani 1 1 d . . .
C13 C 0.4151(3) 0.09899(15) 0.41011(11) 0.0484(7) Uani 1 1 d . . .
H13 H 0.3104 0.0875 0.4016 0.058 Uiso 1 1 calc R . .
C14 C 0.4935(4) 0.09528(17) 0.46204(12) 0.0594(8) Uani 1 1 d . . .
H14 H 0.4411 0.0803 0.4884 0.071 Uiso 1 1 calc R . .
C15 C 0.6480(4) 0.11344(18) 0.47555(12) 0.0628(9) Uani 1 1 d . . .
H15 H 0.6985 0.1106 0.5109 0.075 Uiso 1 1 calc R . .
C16 C 0.7288(3) 0.13570(16) 0.43738(11) 0.0546(7) Uani 1 1 d . . .
H16 H 0.8331 0.1487 0.4465 0.066 Uiso 1 1 calc R . .
C17 C 0.8681(3) 0.17716(17) 0.33899(13) 0.0561(8) Uani 1 1 d . . .
H17A H 0.8791 0.1833 0.3018 0.067 Uiso 1 1 calc R . .
H17B H 0.9215 0.1346 0.3487 0.067 Uiso 1 1 calc R . .
C18 C 0.9412(3) 0.24557(18) 0.37692(12) 0.0518(7) Uani 1 1 d . . .
C19 C 0.8802(4) 0.3132(2) 0.37581(15) 0.0695(9) Uani 1 1 d . . .
H19 H 0.7920 0.3164 0.3508 0.083 Uiso 1 1 calc R . .
C20 C 0.9468(6) 0.3758(3) 0.4107(2) 0.1019(14) Uani 1 1 d . . .
H20 H 0.9026 0.4208 0.4099 0.122 Uiso 1 1 calc R . .
C21 C 1.0765(8) 0.3723(4) 0.4464(2) 0.122(2) Uani 1 1 d . . .
H21 H 1.1227 0.4154 0.4693 0.147 Uiso 1 1 calc R . .
C22 C 1.1401(5) 0.3068(4) 0.44918(17) 0.1052(18) Uani 1 1 d . . .
H22 H 1.2274 0.3044 0.4748 0.126 Uiso 1 1 calc R . .
C23 C 1.0741(4) 0.2432(2) 0.41348(14) 0.0780(11) Uani 1 1 d . . .
H23 H 1.1198 0.1986 0.4142 0.094 Uiso 1 1 calc R . .
C24 C 0.3873(3) 0.05339(13) 0.27377(10) 0.0380(6) Uani 1 1 d . . .
C25 C 0.5188(3) 0.00070(14) 0.28048(11) 0.0434(6) Uani 1 1 d . . .
C26 C 0.3278(3) -0.05205(14) 0.31556(10) 0.0451(7) Uani 1 1 d . . .
C27 C 0.2643(3) 0.00898(13) 0.29429(10) 0.0403(6) Uani 1 1 d . . .
C28 C 0.2460(4) -0.09958(16) 0.34081(12) 0.0590(8) Uani 1 1 d . . .
H28 H 0.2892 -0.1396 0.3553 0.071 Uiso 1 1 calc R . .
C29 C 0.0984(4) -0.08622(19) 0.34400(14) 0.0670(9) Uani 1 1 d . . .
H29 H 0.0421 -0.1169 0.3618 0.080 Uiso 1 1 calc R . .
C30 C 0.0328(4) -0.02812(18) 0.32119(14) 0.0639(8) Uani 1 1 d . . .
H30 H -0.0684 -0.0213 0.3225 0.077 Uiso 1 1 calc R . .
C31 C 0.1165(3) 0.02034(16) 0.29630(11) 0.0505(7) Uani 1 1 d . . .
H31 H 0.0725 0.0598 0.2813 0.061 Uiso 1 1 calc R . .
C32 C 0.5601(4) -0.12249(16) 0.31003(13) 0.0605(8) Uani 1 1 d . . .
H32A H 0.6229 -0.1258 0.2820 0.073 Uiso 1 1 calc R . .
H32B H 0.4877 -0.1665 0.3020 0.073 Uiso 1 1 calc R . .
C33 C 0.6600(3) -0.12389(17) 0.36493(13) 0.0552(8) Uani 1 1 d . . .
C34 C 0.7104(4) -0.0612(2) 0.40108(14) 0.0699(9) Uani 1 1 d . . .
H34 H 0.6787 -0.0154 0.3930 0.084 Uiso 1 1 calc R . .
C35 C 0.8082(4) -0.0640(3) 0.44984(15) 0.0884(12) Uani 1 1 d . . .
H35 H 0.8411 -0.0204 0.4744 0.106 Uiso 1 1 calc R . .
C36 C 0.8562(5) -0.1307(3) 0.46178(19) 0.1014(15) Uani 1 1 d . . .
H36 H 0.9226 -0.1330 0.4944 0.122 Uiso 1 1 calc R . .
C37 C 0.8067(5) -0.1935(3) 0.4260(2) 0.1117(17) Uani 1 1 d . . .
H37 H 0.8385 -0.2391 0.4345 0.134 Uiso 1 1 calc R . .
C38 C 0.7092(4) -0.1916(2) 0.37644(19) 0.0905(13) Uani 1 1 d . . .
H38 H 0.6779 -0.2351 0.3517 0.109 Uiso 1 1 calc R . .
C39 C 0.3225(3) 0.00871(14) 0.17543(10) 0.0432(6) Uani 1 1 d . . .
C40 C 0.2867(3) -0.01534(17) 0.07484(11) 0.0521(7) Uani 1 1 d . . .
C41 C 0.4131(5) -0.0665(2) 0.07304(16) 0.0906(12) Uani 1 1 d . . .
H41A H 0.5095 -0.0374 0.0844 0.136 Uiso 1 1 calc R . .
H41B H 0.4060 -0.0916 0.0362 0.136 Uiso 1 1 calc R . .
H41C H 0.4040 -0.1028 0.0974 0.136 Uiso 1 1 calc R . .
C42 C 0.1342(4) -0.0595(3) 0.06620(15) 0.0952(13) Uani 1 1 d . . .
H42A H 0.1354 -0.0931 0.0930 0.143 Uiso 1 1 calc R . .
H42B H 0.1128 -0.0878 0.0300 0.143 Uiso 1 1 calc R . .
H42C H 0.0572 -0.0259 0.0701 0.143 Uiso 1 1 calc R . .
C43 C 0.2914(5) 0.0378(2) 0.03387(13) 0.0886(12) Uani 1 1 d . . .
H43A H 0.2122 0.0706 0.0360 0.133 Uiso 1 1 calc R . .
H43B H 0.2769 0.0100 -0.0024 0.133 Uiso 1 1 calc R . .
H43C H 0.3882 0.0668 0.0418 0.133 Uiso 1 1 calc R . .
C44 C 0.0252(3) 0.28433(17) 0.23497(12) 0.0574(8) Uani 1 1 d . . .
H44A H 0.0568 0.3276 0.2198 0.086 Uiso 1 1 calc R . .
H44B H -0.0530 0.2961 0.2557 0.086 Uiso 1 1 calc R . .
H44C H -0.0132 0.2441 0.2057 0.086 Uiso 1 1 calc R . .
C45 C 0.3549(3) 0.35616(14) 0.17604(11) 0.0456(7) Uani 1 1 d . . .
C46 C 0.3561(4) 0.28174(16) 0.15210(14) 0.0620(8) Uani 1 1 d . . .
H46 H 0.4312 0.2522 0.1651 0.074 Uiso 1 1 calc R . .
C47 C 0.2429(4) 0.25446(17) 0.10899(15) 0.0730(10) Uani 1 1 d . . .
H47 H 0.2401 0.2051 0.0925 0.088 Uiso 1 1 calc R . .
C48 C 0.1309(4) 0.29885(18) 0.08898(13) 0.0680(9) Uani 1 1 d . . .
H48 H 0.0553 0.2785 0.0594 0.082 Uiso 1 1 calc R . .
C49 C 0.1301(3) 0.37231(15) 0.11220(11) 0.0495(7) Uani 1 1 d . . .
H49 H 0.0555 0.4015 0.0982 0.059 Uiso 1 1 calc R . .
C50 C 0.2425(3) 0.40222(13) 0.15705(10) 0.0394(6) Uani 1 1 d . . .
C51 C 0.2751(3) 0.47243(13) 0.19272(10) 0.0359(6) Uani 1 1 d . . .
C52 C 0.4013(3) 0.46527(14) 0.23005(10) 0.0417(6) Uani 1 1 d . . .
H52 H 0.4466 0.5023 0.2587 0.050 Uiso 1 1 calc R . .
C53 C 0.1716(3) 0.53538(13) 0.19074(9) 0.0349(6) Uani 1 1 d . . .
C54 C 0.0159(3) 0.50508(13) 0.20249(10) 0.0380(6) Uani 1 1 d . . .
C55 C -0.0323(3) 0.54211(14) 0.11783(10) 0.0414(6) Uani 1 1 d . . .
C56 C 0.1246(3) 0.55591(13) 0.13330(10) 0.0385(6) Uani 1 1 d . . .
C57 C 0.2081(3) 0.58236(14) 0.09749(10) 0.0463(7) Uani 1 1 d . . .
H57 H 0.3133 0.5907 0.1069 0.056 Uiso 1 1 calc R . .
C58 C 0.1331(4) 0.59647(16) 0.04701(11) 0.0603(9) Uani 1 1 d . . .
H58 H 0.1880 0.6153 0.0226 0.072 Uiso 1 1 calc R . .
C59 C -0.0228(5) 0.58273(17) 0.03281(12) 0.0646(9) Uani 1 1 d . . .
H59 H -0.0713 0.5923 -0.0013 0.078 Uiso 1 1 calc R . .
C60 C -0.1082(4) 0.55515(16) 0.06786(11) 0.0548(8) Uani 1 1 d . . .
H60 H -0.2132 0.5457 0.0581 0.066 Uiso 1 1 calc R . .
C61 C -0.2570(3) 0.49426(18) 0.15731(13) 0.0601(8) Uani 1 1 d . . .
H61A H -0.3090 0.5384 0.1509 0.072 Uiso 1 1 calc R . .
H61B H -0.2725 0.4818 0.1927 0.072 Uiso 1 1 calc R . .
C62 C -0.3262(3) 0.43037(19) 0.11328(13) 0.0576(8) Uani 1 1 d . . .
C63 C -0.4522(4) 0.4383(3) 0.07594(17) 0.0904(12) Uani 1 1 d . . .
H63 H -0.4957 0.4835 0.0782 0.109 Uiso 1 1 calc R . .
C64 C -0.5167(5) 0.3806(3) 0.0349(2) 0.1118(17) Uani 1 1 d . . .
H64 H -0.6036 0.3866 0.0101 0.134 Uiso 1 1 calc R . .
C65 C -0.4525(6) 0.3158(3) 0.0311(2) 0.1215(19) Uani 1 1 d . . .
H65 H -0.4935 0.2775 0.0027 0.146 Uiso 1 1 calc R . .
C66 C -0.3287(5) 0.3052(3) 0.0679(2) 0.1064(15) Uani 1 1 d . . .
H66 H -0.2863 0.2596 0.0656 0.128 Uiso 1 1 calc R . .
C67 C -0.2665(4) 0.3634(2) 0.10913(16) 0.0755(10) Uani 1 1 d . . .
H67 H -0.1819 0.3564 0.1345 0.091 Uiso 1 1 calc R . .
C68 C 0.2303(3) 0.60804(13) 0.23301(10) 0.0359(6) Uani 1 1 d . . .
C69 C 0.1042(3) 0.66388(13) 0.22964(10) 0.0387(6) Uani 1 1 d . . .
C70 C 0.3042(3) 0.71949(14) 0.20099(10) 0.0431(6) Uani 1 1 d . . .
C71 C 0.3591(3) 0.65402(14) 0.21734(10) 0.0409(6) Uani 1 1 d . . .
C72 C 0.5067(3) 0.64135(16) 0.21573(12) 0.0524(7) Uani 1 1 d . . .
H72 H 0.5462 0.5990 0.2278 0.063 Uiso 1 1 calc R . .
C73 C 0.5976(4) 0.69328(19) 0.19552(15) 0.0702(9) Uani 1 1 d . . .
H73 H 0.6985 0.6855 0.1945 0.084 Uiso 1 1 calc R . .
C74 C 0.5392(4) 0.75513(19) 0.17734(15) 0.0729(10) Uani 1 1 d . . .
H74 H 0.5998 0.7878 0.1625 0.088 Uiso 1 1 calc R . .
C75 C 0.3923(4) 0.77008(16) 0.18054(13) 0.0615(8) Uani 1 1 d . . .
H75 H 0.3540 0.8131 0.1692 0.074 Uiso 1 1 calc R . .
C76 C 0.0793(4) 0.79333(14) 0.21229(12) 0.0535(7) Uani 1 1 d . . .
H76A H 0.1566 0.8353 0.2217 0.064 Uiso 1 1 calc R . .
H76B H 0.0223 0.7945 0.2421 0.064 Uiso 1 1 calc R . .
C77 C -0.0259(3) 0.80444(15) 0.16154(12) 0.0493(7) Uani 1 1 d . . .
C78 C -0.0990(4) 0.86971(16) 0.16200(15) 0.0643(9) Uani 1 1 d . . .
H78 H -0.0811 0.9052 0.1934 0.077 Uiso 1 1 calc R . .
C79 C -0.1985(4) 0.8820(2) 0.1159(2) 0.0849(12) Uani 1 1 d . . .
H79 H -0.2466 0.9260 0.1164 0.102 Uiso 1 1 calc R . .
C80 C -0.2263(4) 0.8308(2) 0.07014(19) 0.0874(13) Uani 1 1 d . . .
H80 H -0.2942 0.8392 0.0394 0.105 Uiso 1 1 calc R . .
C81 C -0.1550(4) 0.7670(2) 0.06901(15) 0.0827(11) Uani 1 1 d . . .
H81 H -0.1732 0.7320 0.0373 0.099 Uiso 1 1 calc R . .
C82 C -0.0553(4) 0.75376(19) 0.11470(13) 0.0688(9) Uani 1 1 d . . .
H82 H -0.0077 0.7096 0.1135 0.083 Uiso 1 1 calc R . .
C83 C 0.2841(3) 0.64273(15) 0.33246(10) 0.0440(6) Uani 1 1 d . . .
C84 C 0.2818(4) 0.65742(19) 0.43164(11) 0.0615(8) Uani 1 1 d . . .
C85 C 0.1618(4) 0.7121(2) 0.42801(15) 0.0834(11) Uani 1 1 d . . .
H85A H 0.1864 0.7487 0.4056 0.125 Uiso 1 1 calc R . .
H85B H 0.1580 0.7367 0.4642 0.125 Uiso 1 1 calc R . .
H85C H 0.0648 0.6857 0.4120 0.125 Uiso 1 1 calc R . .
C86 C 0.4378(4) 0.6964(3) 0.45104(15) 0.0965(14) Uani 1 1 d . . .
H86A H 0.5115 0.6605 0.4495 0.145 Uiso 1 1 calc R . .
H86B H 0.4465 0.7204 0.4882 0.145 Uiso 1 1 calc R . .
H86C H 0.4555 0.7332 0.4279 0.145 Uiso 1 1 calc R . .
C87 C 0.2448(6) 0.5988(3) 0.46671(14) 0.1015(14) Uani 1 1 d . . .
H87A H 0.1514 0.5699 0.4494 0.152 Uiso 1 1 calc R . .
H87B H 0.2345 0.6230 0.5023 0.152 Uiso 1 1 calc R . .
H87C H 0.3252 0.5664 0.4706 0.152 Uiso 1 1 calc R . .
C88 C 0.5806(4) 0.36890(17) 0.25232(13) 0.0607(8) Uani 1 1 d . . .
H88A H 0.5483 0.3231 0.2643 0.091 Uiso 1 1 calc R . .
H88B H 0.6211 0.4055 0.2838 0.091 Uiso 1 1 calc R . .
H88C H 0.6577 0.3598 0.2305 0.091 Uiso 1 1 calc R . .
C89 C 0.8177(9) 0.5667(5) 0.3451(3) 0.167(2) Uani 1 1 d DU . .
H89A H 0.8671 0.6163 0.3460 0.201 Uiso 0.60 1 calc PR A 1
H89B H 0.8960 0.5348 0.3570 0.201 Uiso 0.60 1 calc PR A 1
H89C H 0.8830 0.5178 0.3221 0.201 Uiso 0.40 1 d PR A 2
H89D H 0.9200 0.5778 0.3631 0.201 Uiso 0.40 1 d PR A 2
C90 C 0.7179(8) 0.5712(4) 0.3835(3) 0.172(2) Uani 1 1 d U B .
H90A H 0.6406 0.6033 0.3728 0.258 Uiso 1 1 calc R . .
H90B H 0.7740 0.5912 0.4194 0.258 Uiso 1 1 calc R . .
H90C H 0.6714 0.5221 0.3844 0.258 Uiso 1 1 calc R . .
C91 C 0.7628(8) 0.1074(4) 0.1500(2) 0.1444(19) Uani 1 1 d U . .
H91A H 0.7276 0.1561 0.1597 0.173 Uiso 1 1 calc R . .
H91B H 0.6757 0.0725 0.1331 0.173 Uiso 1 1 calc R . .
C92 C 0.8668(8) 0.1120(4) 0.1138(2) 0.166(2) Uani 1 1 d U . .
H92A H 0.9428 0.1529 0.1283 0.249 Uiso 1 1 calc R . .
H92B H 0.8139 0.1200 0.0785 0.249 Uiso 1 1 calc R . .
H92C H 0.9145 0.0661 0.1100 0.249 Uiso 1 1 calc R . .
O9 O 0.7582(7) 0.5424(5) 0.2973(2) 0.151(2) Uani 0.60 1 d PDU B 1
H9 H 0.7835 0.5003 0.2890 0.226 Uiso 0.60 1 calc PR B 1
O9' O 0.7895(16) 0.6175(8) 0.3189(5) 0.181(3) Uani 0.40 1 d PDU B 2
H9' H 0.8309 0.6570 0.3367 0.272 Uiso 0.40 1 calc PR B 2
H8A H 0.214(3) 0.5455(17) 0.2925(11) 0.050(8) Uiso 1 1 d . . .
H4A H 0.395(3) 0.1092(17) 0.2101(11) 0.049(8) Uiso 1 1 d . . .

loop_
_atom_site_aniso_label
_atom_site_aniso_U_11
_atom_site_aniso_U_22
_atom_site_aniso_U_33
_atom_site_aniso_U_23
_atom_site_aniso_U_13
_atom_site_aniso_U_12
O1 0.0609(13) 0.0431(11) 0.0501(11) 0.0166(9) 0.0139(9) 0.0049(9)
O2 0.0545(13) 0.0469(11) 0.0785(14) 0.0164(11) 0.0207(11) 0.0152(10)
O3 0.0972(17) 0.0308(10) 0.0487(11) 0.0078(9) 0.0090(10) 0.0051(10)
O4 0.0885(15) 0.0411(11) 0.0379(10) 0.0084(9) 0.0074(9) 0.0056(10)
O5 0.0563(12) 0.0426(10) 0.0469(10) 0.0160(9) 0.0140(9) 0.0057(9)
O6 0.0519(13) 0.0460(11) 0.0712(13) 0.0127(10) 0.0182(10) 0.0154(9)
O7 0.0937(17) 0.0329(11) 0.0562(12) -0.0006(9) 0.0080(11) 0.0026(10)
O8 0.0885(15) 0.0456(11) 0.0340(10) 0.0036(9) 0.0055(9) 0.0139(10)
O10 0.148(3) 0.174(4) 0.155(3) 0.041(3) 0.047(3) 0.036(3)
N1 0.0485(13) 0.0370(12) 0.0503(13) 0.0179(11) 0.0054(10) 0.0138(10)
N2 0.0410(13) 0.0434(13) 0.0489(13) 0.0109(11) 0.0080(10) 0.0055(10)
N3 0.0521(14) 0.0295(11) 0.0516(13) 0.0121(10) 0.0038(10) 0.0102(10)
N4 0.0561(14) 0.0281(11) 0.0394(12) 0.0084(10) 0.0042(10) 0.0043(10)
N5 0.0535(14) 0.0346(12) 0.0542(14) 0.0154(11) 0.0109(11) 0.0175(10)
N6 0.0437(13) 0.0426(13) 0.0454(12) 0.0078(10) 0.0065(10) 0.0058(10)
N7 0.0570(15) 0.0248(10) 0.0465(12) 0.0082(10) 0.0038(10) 0.0106(10)
N8 0.0526(14) 0.0290(11) 0.0351(11) 0.0063(10) 0.0021(10) 0.0051(10)
C1 0.0475(16) 0.0324(13) 0.0424(14) 0.0113(12) 0.0116(12) 0.0072(12)
C2 0.0603(19) 0.0369(15) 0.0616(18) 0.0176(14) 0.0167(15) 0.0180(13)
C3 0.076(2) 0.0331(15) 0.0654(19) 0.0049(14) 0.0116(17) 0.0110(15)
C4 0.071(2) 0.0395(16) 0.0602(18) 0.0007(14) 0.0055(15) 0.0029(15)
C5 0.0528(17) 0.0377(15) 0.0456(15) 0.0054(12) 0.0038(13) 0.0083(12)
C6 0.0467(15) 0.0326(13) 0.0402(14) 0.0126(11) 0.0109(11) 0.0078(11)
C7 0.0437(15) 0.0306(13) 0.0405(13) 0.0110(11) 0.0090(11) 0.0055(11)
C8 0.0515(17) 0.0320(13) 0.0462(15) 0.0088(12) 0.0043(12) 0.0059(12)
C9 0.0425(15) 0.0273(12) 0.0395(13) 0.0098(11) 0.0068(11) 0.0069(10)
C10 0.0458(15) 0.0266(12) 0.0457(15) 0.0066(11) 0.0069(12) 0.0055(11)
C11 0.0528(17) 0.0309(13) 0.0442(15) 0.0072(12) 0.0052(12) 0.0074(12)
C12 0.0469(16) 0.0269(12) 0.0420(14) 0.0074(11) 0.0060(11) 0.0084(11)
C13 0.0572(18) 0.0454(16) 0.0448(15) 0.0113(13) 0.0114(13) 0.0061(13)
C14 0.079(2) 0.0560(19) 0.0472(17) 0.0147(15) 0.0176(15) 0.0049(17)
C15 0.084(3) 0.0579(19) 0.0436(17) 0.0131(15) -0.0007(16) 0.0096(17)
C16 0.0539(18) 0.0524(17) 0.0540(17) 0.0110(14) -0.0033(14) 0.0070(14)
C17 0.0439(17) 0.0582(18) 0.0694(19) 0.0110(16) 0.0159(14) 0.0094(14)
C18 0.0388(16) 0.063(2) 0.0538(17) 0.0130(15) 0.0093(13) -0.0015(14)
C19 0.063(2) 0.062(2) 0.084(2) 0.0098(19) 0.0189(18) -0.0002(17)
C20 0.105(4) 0.074(3) 0.127(4) -0.003(3) 0.044(3) -0.018(3)
C21 0.138(5) 0.120(5) 0.098(4) -0.010(3) 0.043(4) -0.066(4)
C22 0.075(3) 0.162(5) 0.064(2) 0.026(3) -0.009(2) -0.053(3)
C23 0.053(2) 0.105(3) 0.079(2) 0.035(2) 0.0061(18) -0.003(2)
C24 0.0464(15) 0.0260(12) 0.0421(14) 0.0083(11) 0.0068(11) 0.0049(11)
C25 0.0546(18) 0.0299(13) 0.0460(15) 0.0094(12) 0.0052(13) 0.0075(12)
C26 0.0580(18) 0.0315(14) 0.0442(15) 0.0075(12) 0.0050(13) 0.0008(12)
C27 0.0493(16) 0.0299(13) 0.0409(14) 0.0063(11) 0.0054(12) 0.0019(11)
C28 0.078(2) 0.0379(16) 0.0617(19) 0.0175(14) 0.0093(16) 0.0011(15)
C29 0.075(2) 0.055(2) 0.075(2) 0.0159(17) 0.0247(18) -0.0077(17)
C30 0.056(2) 0.0570(19) 0.081(2) 0.0097(17) 0.0224(16) -0.0018(16)
C31 0.0528(18) 0.0404(15) 0.0583(17) 0.0068(14) 0.0111(14) 0.0039(13)
C32 0.077(2) 0.0337(15) 0.071(2) 0.0122(15) 0.0070(17) 0.0196(14)
C33 0.0482(17) 0.0467(17) 0.079(2) 0.0312(17) 0.0148(15) 0.0123(14)
C34 0.075(2) 0.064(2) 0.073(2) 0.0265(19) 0.0029(18) 0.0209(18)
C35 0.082(3) 0.110(3) 0.074(2) 0.029(2) -0.001(2) 0.020(2)
C36 0.066(3) 0.140(4) 0.110(3) 0.074(3) -0.001(2) 0.021(3)
C37 0.081(3) 0.091(3) 0.171(5) 0.080(4) -0.008(3) 0.023(3)
C38 0.077(3) 0.059(2) 0.139(4) 0.049(2) 0.001(2) 0.0137(19)
C39 0.0524(17) 0.0329(14) 0.0434(15) 0.0065(12) 0.0040(12) 0.0083(12)
C40 0.0616(19) 0.0541(18) 0.0407(15) 0.0071(14) 0.0078(13) 0.0096(15)
C41 0.104(3) 0.095(3) 0.082(3) 0.012(2) 0.029(2) 0.045(2)
C42 0.077(3) 0.122(4) 0.075(2) 0.002(2) 0.003(2) -0.022(2)
C43 0.137(4) 0.081(3) 0.0483(19) 0.0164(19) 0.015(2) 0.007(2)
C44 0.0571(19) 0.0512(17) 0.0663(19) 0.0244(15) 0.0018(15) 0.0143(14)
C45 0.0586(18) 0.0303(13) 0.0553(16) 0.0129(13) 0.0234(14) 0.0109(12)
C46 0.076(2) 0.0336(15) 0.083(2) 0.0092(16) 0.0290(19) 0.0176(15)
C47 0.093(3) 0.0333(16) 0.092(3) -0.0072(17) 0.026(2) 0.0121(17)
C48 0.091(3) 0.0477(18) 0.0597(19) -0.0104(16) 0.0147(17) -0.0031(18)
C49 0.0637(19) 0.0375(15) 0.0480(16) 0.0053(13) 0.0130(14) 0.0054(13)
C50 0.0526(16) 0.0309(13) 0.0391(14) 0.0099(11) 0.0148(12) 0.0085(12)
C51 0.0469(15) 0.0255(12) 0.0383(13) 0.0106(11) 0.0105(11) 0.0072(11)
C52 0.0520(17) 0.0305(13) 0.0448(14) 0.0107(12) 0.0090(12) 0.0091(12)
C53 0.0444(15) 0.0255(12) 0.0358(13) 0.0076(10) 0.0072(11) 0.0062(10)
C54 0.0484(16) 0.0281(12) 0.0375(14) 0.0037(11) 0.0067(12) 0.0091(11)
C55 0.0563(17) 0.0307(13) 0.0369(14) 0.0035(11) 0.0065(12) 0.0093(12)
C56 0.0538(17) 0.0256(12) 0.0370(13) 0.0060(11) 0.0075(12) 0.0079(11)
C57 0.0637(18) 0.0360(14) 0.0410(15) 0.0074(12) 0.0131(13) 0.0057(13)
C58 0.097(3) 0.0461(17) 0.0441(16) 0.0129(14) 0.0237(17) 0.0094(17)
C59 0.100(3) 0.0547(19) 0.0356(15) 0.0101(14) -0.0033(16) 0.0175(18)
C60 0.064(2) 0.0514(17) 0.0460(16) 0.0094(14) -0.0028(14) 0.0137(15)
C61 0.0459(18) 0.068(2) 0.068(2) 0.0085(17) 0.0149(15) 0.0096(15)
C62 0.0349(16) 0.071(2) 0.0647(19) 0.0115(17) 0.0037(14) -0.0031(15)
C63 0.058(2) 0.094(3) 0.111(3) 0.023(3) -0.014(2) -0.001(2)
C64 0.077(3) 0.129(4) 0.107(4) 0.009(3) -0.027(3) -0.024(3)
C65 0.093(4) 0.121(5) 0.127(4) -0.016(4) 0.000(3) -0.044(3)
C66 0.084(3) 0.077(3) 0.144(4) -0.013(3) 0.014(3) -0.020(2)
C67 0.058(2) 0.066(2) 0.098(3) 0.009(2) 0.0059(19) -0.0056(18)
C68 0.0424(14) 0.0270(12) 0.0387(13) 0.0079(11) 0.0042(11) 0.0081(10)
C69 0.0466(16) 0.0304(13) 0.0380(13) 0.0039(11) 0.0027(12) 0.0098(11)
C70 0.0544(17) 0.0288(13) 0.0444(15) 0.0046(12) 0.0051(12) 0.0023(12)
C71 0.0465(16) 0.0311(13) 0.0439(14) 0.0057(11) 0.0050(12) 0.0026(11)
C72 0.0497(18) 0.0425(16) 0.0668(19) 0.0094(14) 0.0131(14) 0.0080(13)
C73 0.058(2) 0.058(2) 0.098(3) 0.0077(19) 0.0287(18) -0.0033(16)
C74 0.074(2) 0.0502(19) 0.102(3) 0.0164(19) 0.036(2) -0.0065(17)
C75 0.080(2) 0.0338(15) 0.072(2) 0.0149(15) 0.0161(17) -0.0005(15)
C76 0.071(2) 0.0260(13) 0.0596(17) 0.0022(13) 0.0009(15) 0.0152(13)
C77 0.0509(17) 0.0324(14) 0.0669(19) 0.0169(14) 0.0085(14) 0.0073(12)
C78 0.0557(19) 0.0374(16) 0.100(2) 0.0161(17) 0.0063(17) 0.0117(14)
C79 0.056(2) 0.058(2) 0.143(4) 0.046(3) -0.005(2) 0.0162(17)
C80 0.065(2) 0.083(3) 0.111(3) 0.055(3) -0.020(2) -0.004(2)
C81 0.092(3) 0.073(3) 0.075(2) 0.021(2) -0.013(2) 0.007(2)
C82 0.086(3) 0.0522(19) 0.065(2) 0.0098(17) -0.0042(18) 0.0211(17)
C83 0.0518(17) 0.0411(16) 0.0372(14) 0.0036(12) 0.0016(12) 0.0116(13)
C84 0.076(2) 0.066(2) 0.0375(15) -0.0065(15) 0.0049(15) 0.0111(17)
C85 0.083(3) 0.083(3) 0.080(2) -0.014(2) 0.019(2) 0.024(2)
C86 0.074(3) 0.134(4) 0.065(2) -0.023(2) -0.0061(19) 0.012(3)
C87 0.150(4) 0.109(3) 0.047(2) 0.011(2) 0.022(2) 0.014(3)
C88 0.064(2) 0.0512(17) 0.077(2) 0.0311(16) 0.0163(16) 0.0244(15)
C89 0.151(4) 0.221(6) 0.121(4) -0.010(4) 0.044(4) -0.027(4)
C90 0.170(5) 0.200(6) 0.147(5) -0.024(4) 0.078(4) -0.008(5)
C91 0.175(5) 0.142(4) 0.119(4) 0.000(3) 0.053(3) 0.003(4)
C92 0.227(6) 0.133(4) 0.139(4) -0.008(4) 0.069(4) -0.002(4)
O9 0.092(4) 0.237(6) 0.103(4) -0.055(4) 0.030(3) -0.007(4)
O9' 0.146(5) 0.241(8) 0.144(6) -0.014(6) 0.024(5) 0.012(6)

loop_
_atom_type_symbol
_atom_type_description
_atom_type_scat_dispersion_real
_atom_type_scat_dispersion_imag
_atom_type_scat_source
C C 0.0033 0.0016 'International Tables Vol C Tables 4.2.6.8 and 6.1.1.4'
H H 0.0000 0.0000 'International Tables Vol C Tables 4.2.6.8 and 6.1.1.4'
N N 0.0061 0.0033 'International Tables Vol C Tables 4.2.6.8 and 6.1.1.4'
O O 0.0106 0.0060 'International Tables Vol C Tables 4.2.6.8 and 6.1.1.4'

loop_
_geom_angle_atom_site_label_1
_geom_angle_atom_site_label_2
_geom_angle_atom_site_label_3
_geom_angle
C39 O4 C40 121.8(2)
C83 O8 C84 121.5(2)
C91 O10 H10 109.5
C8 N1 C1 108.2(2)
C8 N1 C44 125.9(2)
C1 N1 C44 125.6(2)
C10 N2 C11 111.5(2)
C10 N2 C17 123.8(2)
C11 N2 C17 124.5(2)
C25 N3 C26 111.2(2)
C25 N3 C32 122.6(2)
C26 N3 C32 124.3(2)
C39 N4 C24 120.8(2)
C39 N4 H4A 117.2(17)
C24 N4 H4A 115.1(17)
C45 N5 C52 108.1(2)
C45 N5 C88 126.1(2)
C52 N5 C88 125.6(2)
C54 N6 C55 111.4(2)
C54 N6 C61 124.4(2)
C55 N6 C61 124.1(2)
C69 N7 C70 110.7(2)
C69 N7 C76 122.0(2)
C70 N7 C76 124.7(2)
C83 N8 C68 119.7(2)
C83 N8 H8A 116.5(18)
C68 N8 H8A 116.0(18)
N1 C1 C2 129.1(2)
N1 C1 C6 108.2(2)
C2 C1 C6 122.6(2)
C3 C2 C1 117.7(3)
C3 C2 H2 121.2
C1 C2 H2 121.2
C2 C3 C4 121.1(3)
C2 C3 H3 119.5
C4 C3 H3 119.5
C5 C4 C3 121.6(3)
C5 C4 H4 119.2
C3 C4 H4 119.2
C4 C5 C6 119.1(3)
C4 C5 H5 120.5
C6 C5 H5 120.5
C5 C6 C1 117.9(2)
C5 C6 C7 135.4(2)
C1 C6 C7 106.7(2)
C8 C7 C6 105.6(2)
C8 C7 C9 129.9(2)
C6 C7 C9 123.9(2)
N1 C8 C7 111.3(2)
N1 C8 H8 124.4
C7 C8 H8 124.4
C7 C9 C12 113.3(2)
C7 C9 C10 107.21(18)
C12 C9 C10 101.09(19)
C7 C9 C24 115.4(2)
C12 C9 C24 111.23(18)
C10 C9 C24 107.43(19)
O1 C10 N2 125.9(2)
O1 C10 C9 125.7(2)
N2 C10 C9 108.4(2)
C16 C11 C12 121.9(3)
C16 C11 N2 128.0(3)
C12 C11 N2 110.1(2)
C13 C12 C11 119.3(2)
C13 C12 C9 131.8(2)
C11 C12 C9 108.9(2)
C14 C13 C12 119.0(3)
C14 C13 H13 120.5
C12 C13 H13 120.5
C15 C14 C13 121.2(3)
C15 C14 H14 119.4
C13 C14 H14 119.4
C14 C15 C16 120.8(3)
C14 C15 H15 119.6
C16 C15 H15 119.6
C15 C16 C11 117.8(3)
C15 C16 H16 121.1
C11 C16 H16 121.1
N2 C17 C18 114.0(2)
N2 C17 H17A 108.8
C18 C17 H17A 108.8
N2 C17 H17B 108.8
C18 C17 H17B 108.8
H17A C17 H17B 107.7
C19 C18 C23 117.9(3)
C19 C18 C17 121.3(3)
C23 C18 C17 120.9(3)
C20 C19 C18 121.3(4)
C20 C19 H19 119.4
C18 C19 H19 119.4
C21 C20 C19 120.0(5)
C21 C20 H20 120.0
C19 C20 H20 120.0
C20 C21 C22 120.7(5)
C20 C21 H21 119.6
C22 C21 H21 119.6
C21 C22 C23 119.5(4)
C21 C22 H22 120.2
C23 C22 H22 120.2
C18 C23 C22 120.5(4)
C18 C23 H23 119.7
C22 C23 H23 119.7
N4 C24 C27 116.1(2)
N4 C24 C25 109.6(2)
C27 C24 C25 100.86(19)
N4 C24 C9 108.63(18)
C27 C24 C9 112.46(19)
C25 C24 C9 108.75(19)
O2 C25 N3 125.9(3)
O2 C25 C24 125.4(2)
N3 C25 C24 108.7(2)
C28 C26 N3 128.0(3)
C28 C26 C27 121.3(3)
N3 C26 C27 110.7(2)
C31 C27 C26 120.0(2)
C31 C27 C24 132.0(2)
C26 C27 C24 108.0(2)
C26 C28 C29 118.1(3)
C26 C28 H28 120.9
C29 C28 H28 120.9
C28 C29 C30 121.0(3)
C28 C29 H29 119.5
C30 C29 H29 119.5
C29 C30 C31 120.6(3)
C29 C30 H30 119.7
C31 C30 H30 119.7
C27 C31 C30 118.9(3)
C27 C31 H31 120.6
C30 C31 H31 120.6
N3 C32 C33 115.1(2)
N3 C32 H32A 108.5
C33 C32 H32A 108.5
N3 C32 H32B 108.5
C33 C32 H32B 108.5
H32A C32 H32B 107.5
C34 C33 C38 119.4(3)
C34 C33 C32 122.7(3)
C38 C33 C32 117.8(3)
C33 C34 C35 121.2(3)
C33 C34 H34 119.4
C35 C34 H34 119.4
C36 C35 C34 119.8(4)
C36 C35 H35 120.1
C34 C35 H35 120.1
C37 C36 C35 119.4(4)
C37 C36 H36 120.3
C35 C36 H36 120.3
C36 C37 C38 121.5(4)
C36 C37 H37 119.2
C38 C37 H37 119.2
C33 C38 C37 118.6(4)
C33 C38 H38 120.7
C37 C38 H38 120.7
O3 C39 O4 126.3(2)
O3 C39 N4 124.1(2)
O4 C39 N4 109.6(2)
O4 C40 C43 102.7(2)
O4 C40 C42 111.0(3)
C43 C40 C42 111.7(3)
O4 C40 C41 109.6(2)
C43 C40 C41 110.3(3)
C42 C40 C41 111.3(3)
C40 C41 H41A 109.5
C40 C41 H41B 109.5
H41A C41 H41B 109.5
C40 C41 H41C 109.5
H41A C41 H41C 109.5
H41B C41 H41C 109.5
C40 C42 H42A 109.5
C40 C42 H42B 109.5
H42A C42 H42B 109.5
C40 C42 H42C 109.5
H42A C42 H42C 109.5
H42B C42 H42C 109.5
C40 C43 H43A 109.5
C40 C43 H43B 109.5
H43A C43 H43B 109.5
C40 C43 H43C 109.5
H43A C43 H43C 109.5
H43B C43 H43C 109.5
N1 C44 H44A 109.5
N1 C44 H44B 109.5
H44A C44 H44B 109.5
N1 C44 H44C 109.5
H44A C44 H44C 109.5
H44B C44 H44C 109.5
N5 C45 C46 129.1(3)
N5 C45 C50 108.4(2)
C46 C45 C50 122.5(3)
C47 C46 C45 117.3(3)
C47 C46 H46 121.3
C45 C46 H46 121.3
C46 C47 C48 121.5(3)
C46 C47 H47 119.3
C48 C47 H47 119.3
C49 C48 C47 121.3(3)
C49 C48 H48 119.3
C47 C48 H48 119.3
C48 C49 C50 119.1(3)
C48 C49 H49 120.5
C50 C49 H49 120.5
C49 C50 C45 118.2(2)
C49 C50 C51 135.3(2)
C45 C50 C51 106.4(2)
C52 C51 C50 106.1(2)
C52 C51 C53 129.7(2)
C50 C51 C53 123.7(2)
C51 C52 N5 110.9(2)
C51 C52 H52 124.5
N5 C52 H52 124.5
C51 C53 C56 113.6(2)
C51 C53 C54 107.74(18)
C56 C53 C54 101.03(19)
C51 C53 C68 115.3(2)
C56 C53 C68 110.03(18)
C54 C53 C68 107.93(19)
O5 C54 N6 125.7(2)
O5 C54 C53 125.6(2)
N6 C54 C53 108.7(2)
C60 C55 C56 122.2(3)
C60 C55 N6 127.7(3)
C56 C55 N6 110.0(2)
C57 C56 C55 119.6(2)
C57 C56 C53 131.6(2)
C55 C56 C53 108.7(2)
C56 C57 C58 118.9(3)
C56 C57 H57 120.6
C58 C57 H57 120.6
C59 C58 C57 120.3(3)
C59 C58 H58 119.8
C57 C58 H58 119.8
C60 C59 C58 121.6(3)
C60 C59 H59 119.2
C58 C59 H59 119.2
C55 C60 C59 117.4(3)
C55 C60 H60 121.3
C59 C60 H60 121.3
N6 C61 C62 113.1(2)
N6 C61 H61A 109.0
C62 C61 H61A 109.0
N6 C61 H61B 109.0
C62 C61 H61B 109.0
H61A C61 H61B 107.8
C67 C62 C63 117.7(3)
C67 C62 C61 121.7(3)
C63 C62 C61 120.6(3)
C62 C63 C64 121.5(4)
C62 C63 H63 119.2
C64 C63 H63 119.2
C65 C64 C63 119.2(4)
C65 C64 H64 120.4
C63 C64 H64 120.4
C64 C65 C66 121.2(5)
C64 C65 H65 119.4
C66 C65 H65 119.4
C65 C66 C67 118.8(5)
C65 C66 H66 120.6
C67 C66 H66 120.6
C62 C67 C66 121.6(4)
C62 C67 H67 119.2
C66 C67 H67 119.2
N8 C68 C71 115.7(2)
N8 C68 C69 108.7(2)
C71 C68 C69 100.88(19)
N8 C68 C53 109.05(18)
C71 C68 C53 113.18(19)
C69 C68 C53 108.83(19)
O6 C69 N7 126.1(2)
O6 C69 C68 125.1(2)
N7 C69 C68 108.8(2)
C75 C70 C71 121.8(3)
C75 C70 N7 127.4(3)
C71 C70 N7 110.8(2)
C72 C71 C70 119.4(2)
C72 C71 C68 132.2(2)
C70 C71 C68 108.3(2)
C71 C72 C73 118.9(3)
C71 C72 H72 120.6
C73 C72 H72 120.6
C74 C73 C72 120.5(3)
C74 C73 H73 119.7
C72 C73 H73 119.7
C73 C74 C75 121.3(3)
C73 C74 H74 119.4
C75 C74 H74 119.4
C70 C75 C74 117.9(3)
C70 C75 H75 121.0
C74 C75 H75 121.0
N7 C76 C77 115.9(2)
N7 C76 H76A 108.3
C77 C76 H76A 108.3
N7 C76 H76B 108.3
C77 C76 H76B 108.3
H76A C76 H76B 107.4
C82 C77 C78 118.1(3)
C82 C77 C76 123.6(3)
C78 C77 C76 118.3(3)
C79 C78 C77 120.2(3)
C79 C78 H78 119.9
C77 C78 H78 119.9
C80 C79 C78 120.6(3)
C80 C79 H79 119.7
C78 C79 H79 119.7
C79 C80 C81 119.8(3)
C79 C80 H80 120.1
C81 C80 H80 120.1
C80 C81 C82 120.4(4)
C80 C81 H81 119.8
C82 C81 H81 119.8
C77 C82 C81 120.9(3)
C77 C82 H82 119.5
C81 C82 H82 119.5
O7 C83 O8 126.6(2)
O7 C83 N8 124.6(2)
O8 C83 N8 108.8(2)
O8 C84 C86 110.3(3)
O8 C84 C85 109.7(2)
C86 C84 C85 111.8(3)
O8 C84 C87 101.6(3)
C86 C84 C87 112.5(3)
C85 C84 C87 110.4(3)
C84 C85 H85A 109.5
C84 C85 H85B 109.5
H85A C85 H85B 109.5
C84 C85 H85C 109.5
H85A C85 H85C 109.5
H85B C85 H85C 109.5
C84 C86 H86A 109.5
C84 C86 H86B 109.5
H86A C86 H86B 109.5
C84 C86 H86C 109.5
H86A C86 H86C 109.5
H86B C86 H86C 109.5
C84 C87 H87A 109.5
C84 C87 H87B 109.5
H87A C87 H87B 109.5
C84 C87 H87C 109.5
H87A C87 H87C 109.5
H87B C87 H87C 109.5
N5 C88 H88A 109.5
N5 C88 H88B 109.5
H88A C88 H88B 109.5
N5 C88 H88C 109.5
H88A C88 H88C 109.5
H88B C88 H88C 109.5
O9' C89 O9 69.1(8)
O9' C89 C90 104.6(11)
O9 C89 C90 115.5(7)
O9' C89 H89A 46.3
O9 C89 H89A 108.4
C90 C89 H89A 108.4
O9' C89 H89B 143.7
O9 C89 H89B 108.4
C90 C89 H89B 108.4
H89A C89 H89B 107.5
O9' C89 H89C 113.9
O9 C89 H89C 64.8
C90 C89 H89C 136.9
H89A C89 H89C 111.9
H89B C89 H89C 44.7
O9' C89 H89D 105.6
O9 C89 H89D 132.9
C90 C89 H89D 111.0
H89A C89 H89D 61.0
H89B C89 H89D 48.0
H89C C89 H89D 77.0
C89 C90 H90A 109.5
C89 C90 H90B 109.5
H90A C90 H90B 109.5
C89 C90 H90C 109.5
H90A C90 H90C 109.5
H90B C90 H90C 109.5
O10 C91 C92 106.2(6)
O10 C91 H91A 110.5
C92 C91 H91A 110.5
O10 C91 H91B 110.5
C92 C91 H91B 110.5
H91A C91 H91B 108.7
C91 C92 H92A 109.5
C91 C92 H92B 109.5
H92A C92 H92B 109.5
C91 C92 H92C 109.5
H92A C92 H92C 109.5
H92B C92 H92C 109.5
C89 O9 H89C 57.5
C89 O9 H9 109.5
H89C O9 H9 56.6
C89 O9' H9' 109.5

loop_
_geom_bond_atom_site_label_1
_geom_bond_atom_site_label_2
_geom_bond_distance
O1 C10 1.219(3)
O2 C25 1.218(3)
O3 C39 1.199(3)
O4 C39 1.341(3)
O4 C40 1.464(3)
O5 C54 1.220(3)
O6 C69 1.217(3)
O7 C83 1.205(3)
O8 C83 1.343(3)
O8 C84 1.474(3)
O10 C91 1.395(6)
O10 H10 0.8200
N1 C8 1.366(3)
N1 C1 1.367(3)
N1 C44 1.446(3)
N2 C10 1.355(3)
N2 C11 1.405(3)
N2 C17 1.464(3)
N3 C25 1.349(3)
N3 C26 1.395(3)
N3 C32 1.465(3)
N4 C39 1.351(3)
N4 C24 1.452(3)
N4 H4A 0.89(3)
N5 C45 1.365(4)
N5 C52 1.366(3)
N5 C88 1.447(3)
N6 C54 1.353(3)
N6 C55 1.405(3)
N6 C61 1.470(4)
N7 C69 1.352(3)
N7 C70 1.401(3)
N7 C76 1.455(3)
N8 C83 1.358(3)
N8 C68 1.457(3)
N8 H8A 0.87(3)
C1 C2 1.386(4)
C1 C6 1.414(3)
C2 C3 1.364(4)
C2 H2 0.9300
C3 C4 1.393(4)
C3 H3 0.9300
C4 C5 1.374(4)
C4 H4 0.9300
C5 C6 1.396(4)
C5 H5 0.9300
C6 C7 1.441(3)
C7 C8 1.368(3)
C7 C9 1.514(3)
C8 H8 0.9300
C9 C12 1.522(3)
C9 C10 1.559(4)
C9 C24 1.576(3)
C11 C16 1.382(4)
C11 C12 1.389(4)
C12 C13 1.378(4)
C13 C14 1.377(4)
C13 H13 0.9300
C14 C15 1.376(4)
C14 H14 0.9300
C15 C16 1.376(4)
C15 H15 0.9300
C16 H16 0.9300
C17 C18 1.494(4)
C17 H17A 0.9700
C17 H17B 0.9700
C18 C19 1.375(4)
C18 C23 1.379(4)
C19 C20 1.369(5)
C19 H19 0.9300
C20 C21 1.349(7)
C20 H20 0.9300
C21 C22 1.356(7)
C21 H21 0.9300
C22 C23 1.389(6)
C22 H22 0.9300
C23 H23 0.9300
C24 C27 1.520(3)
C24 C25 1.567(4)
C26 C28 1.375(4)
C26 C27 1.400(4)
C27 C31 1.364(4)
C28 C29 1.375(5)
C28 H28 0.9300
C29 C30 1.379(5)
C29 H29 0.9300
C30 C31 1.390(4)
C30 H30 0.9300
C31 H31 0.9300
C32 C33 1.508(4)
C32 H32A 0.9700
C32 H32B 0.9700
C33 C34 1.352(5)
C33 C38 1.379(4)
C34 C35 1.382(5)
C34 H34 0.9300
C35 C36 1.361(6)
C35 H35 0.9300
C36 C37 1.348(6)
C36 H36 0.9300
C37 C38 1.393(6)
C37 H37 0.9300
C38 H38 0.9300
C40 C43 1.496(4)
C40 C42 1.505(5)
C40 C41 1.514(5)
C41 H41A 0.9600
C41 H41B 0.9600
C41 H41C 0.9600
C42 H42A 0.9600
C42 H42B 0.9600
C42 H42C 0.9600
C43 H43A 0.9600
C43 H43B 0.9600
C43 H43C 0.9600
C44 H44A 0.9600
C44 H44B 0.9600
C44 H44C 0.9600
C45 C46 1.402(4)
C45 C50 1.410(4)
C46 C47 1.361(5)
C46 H46 0.9300
C47 C48 1.395(5)
C47 H47 0.9300
C48 C49 1.380(4)
C48 H48 0.9300
C49 C50 1.395(4)
C49 H49 0.9300
C50 C51 1.434(3)
C51 C52 1.363(3)
C51 C53 1.518(3)
C52 H52 0.9300
C53 C56 1.525(3)
C53 C54 1.555(4)
C53 C68 1.573(3)
C55 C60 1.372(4)
C55 C56 1.392(4)
C56 C57 1.372(3)
C57 C58 1.387(4)
C57 H57 0.9300
C58 C59 1.380(5)
C58 H58 0.9300
C59 C60 1.376(4)
C59 H59 0.9300
C60 H60 0.9300
C61 C62 1.506(4)
C61 H61A 0.9700
C61 H61B 0.9700
C62 C67 1.357(5)
C62 C63 1.365(4)
C63 C64 1.383(6)
C63 H63 0.9300
C64 C65 1.339(7)
C64 H64 0.9300
C65 C66 1.358(7)
C65 H65 0.9300
C66 C67 1.385(5)
C66 H66 0.9300
C67 H67 0.9300
C68 C71 1.514(3)
C68 C69 1.566(3)
C70 C75 1.374(4)
C70 C71 1.396(3)
C71 C72 1.366(4)
C72 C73 1.402(4)
C72 H72 0.9300
C73 C74 1.365(5)
C73 H73 0.9300
C74 C75 1.377(5)
C74 H74 0.9300
C75 H75 0.9300
C76 C77 1.490(4)
C76 H76A 0.9700
C76 H76B 0.9700
C77 C82 1.363(4)
C77 C78 1.389(4)
C78 C79 1.383(5)
C78 H78 0.9300
C79 C80 1.349(6)
C79 H79 0.9300
C80 C81 1.357(6)
C80 H80 0.9300
C81 C82 1.382(4)
C81 H81 0.9300
C82 H82 0.9300
C84 C86 1.496(5)
C84 C85 1.510(5)
C84 C87 1.515(5)
C85 H85A 0.9600
C85 H85B 0.9600
C85 H85C 0.9600
C86 H86A 0.9600
C86 H86B 0.9600
C86 H86C 0.9600
C87 H87A 0.9600
C87 H87B 0.9600
C87 H87C 0.9600
C88 H88A 0.9600
C88 H88B 0.9600
C88 H88C 0.9600
C89 O9' 1.212(12)
C89 O9 1.232(7)
C89 C90 1.418(8)
C89 H89A 0.9700
C89 H89B 0.9700
C89 H89C 1.2288
C89 H89D 0.9458
C90 H90A 0.9600
C90 H90B 0.9600
C90 H90C 0.9600
C91 C92 1.412(7)
C91 H91A 0.9700
C91 H91B 0.9700
C92 H92A 0.9600
C92 H92B 0.9600
C92 H92C 0.9600
O9 H89C 1.3188
O9 H9 0.8200
O9' H9' 0.8200

loop_
_geom_hbond_atom_site_label_D
_geom_hbond_atom_site_label_H
_geom_hbond_atom_site_label_A
_geom_hbond_distance_DH
_geom_hbond_distance_HA
_geom_hbond_distance_DA
_geom_hbond_angle_DHA
_geom_hbond_site_symmetry_A
O10 H10 O2 0.82 2.33 3.040(5) 145.6 .
O9 H9 O5 0.82 2.41 2.933(6) 122.5 1_655
N8 H8A O5 0.87(3) 2.29(3) 2.936(3) 131(2) .
N4 H4A O1 0.89(3) 2.26(3) 2.926(3) 131(2) .

loop_
_geom_torsion_atom_site_label_1
_geom_torsion_atom_site_label_2
_geom_torsion_atom_site_label_3
_geom_torsion_atom_site_label_4
_geom_torsion
C8 N1 C1 C2 175.9(3)
C44 N1 C1 C2 0.9(4)
C8 N1 C1 C6 -2.4(3)
C44 N1 C1 C6 -177.4(2)
N1 C1 C2 C3 -178.0(3)
C6 C1 C2 C3 0.1(4)
C1 C2 C3 C4 -1.0(4)
C2 C3 C4 C5 0.3(5)
C3 C4 C5 C6 1.3(4)
C4 C5 C6 C1 -2.1(4)
C4 C5 C6 C7 175.4(3)
N1 C1 C6 C5 179.8(2)
C2 C1 C6 C5 1.4(4)
N1 C1 C6 C7 1.7(3)
C2 C1 C6 C7 -176.7(2)
C5 C6 C7 C8 -178.0(3)
C1 C6 C7 C8 -0.3(3)
C5 C6 C7 C9 -6.4(4)
C1 C6 C7 C9 171.2(2)
C1 N1 C8 C7 2.3(3)
C44 N1 C8 C7 177.2(2)
C6 C7 C8 N1 -1.2(3)
C9 C7 C8 N1 -172.0(2)
C8 C7 C9 C12 -140.3(3)
C6 C7 C9 C12 50.3(3)
C8 C7 C9 C10 109.0(3)
C6 C7 C9 C10 -60.4(3)
C8 C7 C9 C24 -10.6(4)
C6 C7 C9 C24 -180.0(2)
C11 N2 C10 O1 176.3(2)
C17 N2 C10 O1 -8.7(4)
C11 N2 C10 C9 -2.5(3)
C17 N2 C10 C9 172.6(2)
C7 C9 C10 O1 -57.3(3)
C12 C9 C10 O1 -176.1(2)
C24 C9 C10 O1 67.3(3)
C7 C9 C10 N2 121.4(2)
C12 C9 C10 N2 2.6(2)
C24 C9 C10 N2 -114.0(2)
C10 N2 C11 C16 -176.2(3)
C17 N2 C11 C16 8.8(4)
C10 N2 C11 C12 1.2(3)
C17 N2 C11 C12 -173.8(2)
C16 C11 C12 C13 0.1(4)
N2 C11 C12 C13 -177.4(2)
C16 C11 C12 C9 178.2(2)
N2 C11 C12 C9 0.6(3)
C7 C9 C12 C13 61.5(3)
C10 C9 C12 C13 175.8(3)
C24 C9 C12 C13 -70.4(3)
C7 C9 C12 C11 -116.3(2)
C10 C9 C12 C11 -1.9(2)
C24 C9 C12 C11 111.9(2)
C11 C12 C13 C14 -1.2(4)
C9 C12 C13 C14 -178.7(3)
C12 C13 C14 C15 1.2(4)
C13 C14 C15 C16 -0.2(5)
C14 C15 C16 C11 -0.9(5)
C12 C11 C16 C15 0.9(4)
N2 C11 C16 C15 178.0(3)
C10 N2 C17 C18 117.4(3)
C11 N2 C17 C18 -68.2(3)
N2 C17 C18 C19 -52.6(4)
N2 C17 C18 C23 128.8(3)
C23 C18 C19 C20 -1.6(5)
C17 C18 C19 C20 179.7(3)
C18 C19 C20 C21 1.4(6)
C19 C20 C21 C22 -1.8(7)
C20 C21 C22 C23 2.5(7)
C19 C18 C23 C22 2.3(5)
C17 C18 C23 C22 -179.0(3)
C21 C22 C23 C18 -2.7(6)
C39 N4 C24 C27 -61.3(3)
C39 N4 C24 C25 52.1(3)
C39 N4 C24 C9 170.8(2)
C7 C9 C24 N4 54.2(3)
C12 C9 C24 N4 -175.0(2)
C10 C9 C24 N4 -65.3(2)
C7 C9 C24 C27 -75.7(3)
C12 C9 C24 C27 55.1(3)
C10 C9 C24 C27 164.8(2)
C7 C9 C24 C25 173.5(2)
C12 C9 C24 C25 -55.8(3)
C10 C9 C24 C25 54.0(2)
C26 N3 C25 O2 -175.5(3)
C32 N3 C25 O2 -10.2(4)
C26 N3 C25 C24 3.3(3)
C32 N3 C25 C24 168.6(2)
N4 C24 C25 O2 49.6(3)
C27 C24 C25 O2 172.5(3)
C9 C24 C25 O2 -69.1(3)
N4 C24 C25 N3 -129.2(2)
C27 C24 C25 N3 -6.3(3)
C9 C24 C25 N3 112.1(2)
C25 N3 C26 C28 -179.7(3)
C32 N3 C26 C28 15.4(4)
C25 N3 C26 C27 1.5(3)
C32 N3 C26 C27 -163.5(2)
C28 C26 C27 C31 -2.8(4)
N3 C26 C27 C31 176.1(2)
C28 C26 C27 C24 175.3(2)
N3 C26 C27 C24 -5.8(3)
N4 C24 C27 C31 -56.8(4)
C25 C24 C27 C31 -175.2(3)
C9 C24 C27 C31 69.2(3)
N4 C24 C27 C26 125.4(2)
C25 C24 C27 C26 7.0(2)
C9 C24 C27 C26 -108.7(2)
N3 C26 C28 C29 -177.8(3)
C27 C26 C28 C29 0.9(4)
C26 C28 C29 C30 1.8(5)
C28 C29 C30 C31 -2.6(5)
C26 C27 C31 C30 2.0(4)
C24 C27 C31 C30 -175.6(3)
C29 C30 C31 C27 0.7(5)
C25 N3 C32 C33 102.5(3)
C26 N3 C32 C33 -94.2(3)
N3 C32 C33 C34 -21.6(4)
N3 C32 C33 C38 162.9(3)
C38 C33 C34 C35 -1.2(5)
C32 C33 C34 C35 -176.6(3)
C33 C34 C35 C36 0.6(6)
C34 C35 C36 C37 -0.5(7)
C35 C36 C37 C38 1.0(7)
C34 C33 C38 C37 1.7(6)
C32 C33 C38 C37 177.3(4)
C36 C37 C38 C33 -1.6(7)
C40 O4 C39 O3 -2.2(4)
C40 O4 C39 N4 179.4(2)
C24 N4 C39 O3 10.8(4)
C24 N4 C39 O4 -170.8(2)
C39 O4 C40 C43 -179.4(3)
C39 O4 C40 C42 61.1(4)
C39 O4 C40 C41 -62.1(4)
C52 N5 C45 C46 -176.7(3)
C88 N5 C45 C46 -1.3(5)
C52 N5 C45 C50 2.3(3)
C88 N5 C45 C50 177.7(2)
N5 C45 C46 C47 178.8(3)
C50 C45 C46 C47 -0.1(4)
C45 C46 C47 C48 0.6(5)
C46 C47 C48 C49 -0.2(5)
C47 C48 C49 C50 -0.9(5)
C48 C49 C50 C45 1.4(4)
C48 C49 C50 C51 -176.7(3)
N5 C45 C50 C49 180.0(2)
C46 C45 C50 C49 -0.9(4)
N5 C45 C50 C51 -1.5(3)
C46 C45 C50 C51 177.6(2)
C49 C50 C51 C52 178.3(3)
C45 C50 C51 C52 0.1(3)
C49 C50 C51 C53 5.2(4)
C45 C50 C51 C53 -173.0(2)
C50 C51 C52 N5 1.3(3)
C53 C51 C52 N5 173.8(2)
C45 N5 C52 C51 -2.3(3)
C88 N5 C52 C51 -177.8(2)
C52 C51 C53 C56 137.9(3)
C50 C51 C53 C56 -50.8(3)
C52 C51 C53 C54 -111.1(3)
C50 C51 C53 C54 60.2(3)
C52 C51 C53 C68 9.5(4)
C50 C51 C53 C68 -179.2(2)
C55 N6 C54 O5 -177.9(2)
C61 N6 C54 O5 6.1(4)
C55 N6 C54 C53 1.0(3)
C61 N6 C54 C53 -175.0(2)
C51 C53 C54 O5 57.5(3)
C56 C53 C54 O5 176.9(2)
C68 C53 C54 O5 -67.7(3)
C51 C53 C54 N6 -121.4(2)
C56 C53 C54 N6 -2.0(2)
C68 C53 C54 N6 113.4(2)
C54 N6 C55 C60 178.3(3)
C61 N6 C55 C60 -5.6(4)
C54 N6 C55 C56 0.7(3)
C61 N6 C55 C56 176.7(2)
C60 C55 C56 C57 -1.0(4)
N6 C55 C56 C57 176.8(2)
C60 C55 C56 C53 -179.9(2)
N6 C55 C56 C53 -2.0(3)
C51 C53 C56 C57 -61.2(3)
C54 C53 C56 C57 -176.2(3)
C68 C53 C56 C57 69.9(3)
C51 C53 C56 C55 117.5(2)
C54 C53 C56 C55 2.4(2)
C68 C53 C56 C55 -111.5(2)
C55 C56 C57 C58 1.6(4)
C53 C56 C57 C58 -179.9(3)
C56 C57 C58 C59 -1.2(4)
C57 C58 C59 C60 0.2(5)
C56 C55 C60 C59 0.1(4)
N6 C55 C60 C59 -177.4(3)
C58 C59 C60 C55 0.3(4)
C54 N6 C61 C62 -116.5(3)
C55 N6 C61 C62 68.0(3)
N6 C61 C62 C67 52.5(4)
N6 C61 C62 C63 -127.4(3)
C67 C62 C63 C64 -0.6(6)
C61 C62 C63 C64 179.3(4)
C62 C63 C64 C65 -1.1(7)
C63 C64 C65 C66 2.2(9)
C64 C65 C66 C67 -1.6(8)
C63 C62 C67 C66 1.2(5)
C61 C62 C67 C66 -178.7(3)
C65 C66 C67 C62 -0.2(6)
C83 N8 C68 C71 62.9(3)
C83 N8 C68 C69 -49.7(3)
C83 N8 C68 C53 -168.2(2)
C51 C53 C68 N8 -56.0(3)
C56 C53 C68 N8 173.9(2)
C54 C53 C68 N8 64.5(2)
C51 C53 C68 C71 74.3(2)
C56 C53 C68 C71 -55.9(3)
C54 C53 C68 C71 -165.25(19)
C51 C53 C68 C69 -174.46(19)
C56 C53 C68 C69 55.4(3)
C54 C53 C68 C69 -54.0(2)
C70 N7 C69 O6 174.9(2)
C76 N7 C69 O6 12.3(4)
C70 N7 C69 C68 -3.5(3)
C76 N7 C69 C68 -166.1(2)
N8 C68 C69 O6 -50.1(3)
C71 C68 C69 O6 -172.1(2)
C53 C68 C69 O6 68.6(3)
N8 C68 C69 N7 128.4(2)
C71 C68 C69 N7 6.3(2)
C53 C68 C69 N7 -113.0(2)
C69 N7 C70 C75 179.5(3)
C76 N7 C70 C75 -18.5(4)
C69 N7 C70 C71 -1.2(3)
C76 N7 C70 C71 160.8(2)
C75 C70 C71 C72 3.4(4)
N7 C70 C71 C72 -175.9(2)
C75 C70 C71 C68 -175.2(2)
N7 C70 C71 C68 5.5(3)
N8 C68 C71 C72 57.7(4)
C69 C68 C71 C72 174.7(3)
C53 C68 C71 C72 -69.2(4)
N8 C68 C71 C70 -123.9(2)
C69 C68 C71 C70 -6.9(2)
C53 C68 C71 C70 109.2(2)
C70 C71 C72 C73 -2.6(4)
C68 C71 C72 C73 175.7(3)
C71 C72 C73 C74 -0.5(5)
C72 C73 C74 C75 2.9(5)
C71 C70 C75 C74 -1.1(4)
N7 C70 C75 C74 178.1(3)
C73 C74 C75 C70 -2.1(5)
C69 N7 C76 C77 -99.3(3)
C70 N7 C76 C77 100.6(3)
N7 C76 C77 C82 1.4(4)
N7 C76 C77 C78 -179.1(3)
C82 C77 C78 C79 0.0(5)
C76 C77 C78 C79 -179.5(3)
C77 C78 C79 C80 0.3(5)
C78 C79 C80 C81 -0.7(6)
C79 C80 C81 C82 0.8(6)
C78 C77 C82 C81 0.1(5)
C76 C77 C82 C81 179.5(3)
C80 C81 C82 C77 -0.4(6)
C84 O8 C83 O7 5.5(4)
C84 O8 C83 N8 -175.0(2)
C68 N8 C83 O7 -14.6(4)
C68 N8 C83 O8 165.9(2)
C83 O8 C84 C86 -66.7(4)
C83 O8 C84 C85 56.9(4)
C83 O8 C84 C87 173.8(3)
